data_7134561
loop_
_publ_author_name
'Flecken, Franziska'
'Grell, Toni'
'Hanf, Schirin'

_publ_section_title
;
 Short-bite PSP-type ligands: coordination chemistry and ligand
 rearrangement reactions
;
_journal_issue 51
_journal_name_full 'Chemical Communications'
_journal_page_first 9262
_journal_page_last 9265
_journal_paper_doi 10.1039/D5CC01739D
_journal_volume 61
_journal_year 2025
_chemical_absolute_configuration unk
_chemical_formula_moiety 'C24 H20 I2 Ni P2 S'
_chemical_formula_sum 'C24 H20 I2 Ni P2 S'
_chemical_formula_weight 714.91
_chemical_melting_point ?
_chemical_name_common n/a
_chemical_name_systematic n/a
_space_group_crystal_system monoclinic
_space_group_IT_number 5
_space_group_name_Hall 'I 2y'
_space_group_name_H-M_alt 'I 1 2 1'
_atom_sites_solution_hydrogens geom
_atom_sites_solution_primary difmap
_audit_creation_method SHELXL-2019/3
_audit_update_record
;
2024-08-05 deposited with the CCDC.	2025-05-20 downloaded from the CCDC.
;
_cell_angle_alpha 90
_cell_angle_beta 108.88(4)
_cell_angle_gamma 90
_cell_formula_units_Z 2
_cell_length_a 11.983(10)
_cell_length_b 7.826(4)
_cell_length_c 14.014(12)
_cell_measurement_reflns_used 364
_cell_measurement_temperature 150(2)
_cell_measurement_theta_max 37.60
_cell_measurement_theta_min 5.23
_cell_volume 1243.5(16)
_computing_structure_refinement 'SHELXL-2019/2 (Sheldrick, 2019)'
_computing_structure_solution 'SHELXT 2015 (Sheldrick, 2015)'
_diffrn_ambient_temperature 150(2)
_diffrn_detector_area_resol_mean 13.33
_diffrn_measured_fraction_theta_full 0.993
_diffrn_measured_fraction_theta_max 0.985
_diffrn_measurement_device_type 'STOE STADIVARI'
_diffrn_measurement_method 'rotation method, \w scans'
_diffrn_radiation_type GaK\a
_diffrn_radiation_wavelength 1.34143
_diffrn_reflns_av_R_equivalents 0.0540
_diffrn_reflns_av_unetI/netI 0.0251
_diffrn_reflns_Laue_measured_fraction_full 0.993
_diffrn_reflns_Laue_measured_fraction_max 0.985
_diffrn_reflns_limit_h_max 15
_diffrn_reflns_limit_h_min -15
_diffrn_reflns_limit_k_max 10
_diffrn_reflns_limit_k_min -4
_diffrn_reflns_limit_l_max 17
_diffrn_reflns_limit_l_min -18
_diffrn_reflns_number 6318
_diffrn_reflns_point_group_measured_fraction_full 0.651
_diffrn_reflns_point_group_measured_fraction_max 0.631
_diffrn_reflns_theta_full 53.597
_diffrn_reflns_theta_max 62.392
_diffrn_reflns_theta_min 3.681
_diffrn_source 'Metaljet D2'
_exptl_absorpt_coefficient_mu 19.034
_exptl_absorpt_correction_T_max 0.2218
_exptl_absorpt_correction_T_min 0.0200
_exptl_absorpt_correction_type multi-scan
_exptl_crystal_colour brown
_exptl_crystal_density_diffrn 1.909
_exptl_crystal_density_method 'not measured'
_exptl_crystal_description block
_exptl_crystal_F_000 688
_exptl_crystal_size_max 0.170
_exptl_crystal_size_mid 0.160
_exptl_crystal_size_min 0.140
_refine_diff_density_max 2.129
_refine_diff_density_min -2.080
_refine_diff_density_rms 0.208
_refine_ls_abs_structure_details
;
 Refined as an inversion twin.
;
_refine_ls_abs_structure_Flack 0.056(14)
_refine_ls_extinction_coef 0.0024(3)
_refine_ls_extinction_expression Fc^*^=kFc[1+0.001xFc^2^\l^3^/sin(2\q)]^-1/4^
_refine_ls_extinction_method 'SHELXL-2019/2 (Sheldrick 2019)'
_refine_ls_goodness_of_fit_ref 1.066
_refine_ls_hydrogen_treatment constr
_refine_ls_matrix_type full
_refine_ls_number_parameters 139
_refine_ls_number_reflns 1900
_refine_ls_number_restraints 1
_refine_ls_restrained_S_all 1.065
_refine_ls_R_factor_all 0.0387
_refine_ls_R_factor_gt 0.0387
_refine_ls_shift/su_max 0.001
_refine_ls_shift/su_mean 0.000
_refine_ls_structure_factor_coef Fsqd
_refine_ls_weighting_details 'w=1/[\s^2^(Fo^2^)+(0.0953P)^2^+1.5259P] where P=(Fo^2^+2Fc^2^)/3'
_refine_ls_weighting_scheme calc
_refine_ls_wR_factor_gt 0.1099
_refine_ls_wR_factor_ref 0.1099
_reflns_Friedel_coverage 0.195
_reflns_Friedel_fraction_full 0.249
_reflns_Friedel_fraction_max 0.222
_reflns_number_gt 1898
_reflns_number_total 1900
_reflns_threshold_expression 'I > 2\s(I)'
_cod_data_source_file d5cc01739d2.cif
_cod_data_source_block frfl223
_cod_depositor_comments
;
The following automatic conversions were performed:

data item '_chemical_melting_point' value 'Not measured' was changed
to '?' -- the value is undefined or not given.

Automatic conversion script
Id: cif_fix_values 8170 2020-07-09 18:12:32Z antanas 

 Adding full bibliography for 7134559--7134562.cif.
;
_cod_original_sg_symbol_H-M 'I 2'
_cod_database_code 7134561
_shelx_shelxl_version_number 2019/3
_shelx_space_group_comment
;
The symmetry employed for this shelxl refinement is uniquely defined
by the following loop, which should always be used as a source of
symmetry information in preference to the above space-group names.
They are only intended as comments.
;

loop_
_space_group_symop_operation_xyz
'x, y, z'
'-x, y, -z'
'x+1/2, y+1/2, z+1/2'
'-x+1/2, y+1/2, -z+1/2'

loop_
_atom_site_label
_atom_site_type_symbol
_atom_site_fract_x
_atom_site_fract_y
_atom_site_fract_z
_atom_site_U_iso_or_equiv
_atom_site_adp_type
_atom_site_occupancy
_atom_site_site_symmetry_order
_atom_site_calc_flag
_atom_site_refinement_flags_posn
_atom_site_refinement_flags_adp
_atom_site_refinement_flags_occupancy
_atom_site_disorder_assembly
_atom_site_disorder_group
C1 C 0.2492(5) 0.5724(10) 0.4359(5) 0.0178(14) Uani 1 1 d . . . . .
C2 C 0.2247(6) 0.5128(13) 0.3371(5) 0.0229(14) Uani 1 1 d . . . . .
H2 H 0.280257 0.444544 0.318941 0.027 Uiso 1 1 calc R U . . .
C3 C 0.1156(6) 0.5563(14) 0.2651(5) 0.0315(18) Uani 1 1 d . . . . .
H3 H 0.097284 0.516744 0.197696 0.038 Uiso 1 1 calc R U . . .
C4 C 0.0354(6) 0.6552(15) 0.2915(6) 0.035(2) Uani 1 1 d . . . . .
H4 H -0.037427 0.684759 0.242099 0.042 Uiso 1 1 calc R U . . .
C5 C 0.0606(6) 0.7122(16) 0.3901(6) 0.034(2) Uani 1 1 d . . . . .
H5 H 0.004157 0.778138 0.408554 0.041 Uiso 1 1 calc R U . . .
C6 C 0.1693(6) 0.6724(13) 0.4625(5) 0.0284(18) Uani 1 1 d . . . . .
H6 H 0.187750 0.714145 0.529448 0.034 Uiso 1 1 calc R U . . .
C7 C 0.3891(6) 0.5573(12) 0.6496(5) 0.0207(14) Uani 1 1 d . . . . .
C8 C 0.4784(6) 0.6487(12) 0.7225(5) 0.0218(16) Uani 1 1 d . . . . .
H8 H 0.540957 0.700171 0.705064 0.026 Uiso 1 1 calc R U . . .
C9 C 0.4738(6) 0.6627(14) 0.8207(5) 0.033(2) Uani 1 1 d . . . . .
H9 H 0.534188 0.722771 0.870370 0.039 Uiso 1 1 calc R U . . .
C10 C 0.3822(6) 0.5900(11) 0.8460(5) 0.0246(19) Uani 1 1 d . . . . .
H10 H 0.379137 0.601959 0.912546 0.030 Uiso 1 1 calc R U . . .
C11 C 0.2945(6) 0.4992(13) 0.7744(5) 0.0265(17) Uani 1 1 d . . . . .
H11 H 0.232048 0.448644 0.792428 0.032 Uiso 1 1 calc R U . . .
C12 C 0.2979(6) 0.4821(12) 0.6758(5) 0.0233(16) Uani 1 1 d . . . . .
H12 H 0.238164 0.419428 0.627096 0.028 Uiso 1 1 calc R U . . .
I1 I 0.66043(2) 0.11748(7) 0.49578(2) 0.0204(2) Uani 1 1 d . . . . .
Ni1 Ni 0.500000 0.3236(2) 0.500000 0.0135(3) Uani 1 2 d S T P . .
P1 P 0.39606(12) 0.5319(3) 0.52281(11) 0.0154(4) Uani 1 1 d . . . . .
S1 S 0.500000 0.7368(4) 0.500000 0.0190(5) Uani 1 2 d S T P . .

loop_
_atom_site_aniso_label
_atom_site_aniso_U_11
_atom_site_aniso_U_22
_atom_site_aniso_U_33
_atom_site_aniso_U_23
_atom_site_aniso_U_13
_atom_site_aniso_U_12
C1 0.012(2) 0.025(4) 0.016(3) -0.002(2) 0.004(2) 0.001(2)
C2 0.021(3) 0.031(4) 0.018(3) 0.001(3) 0.009(2) 0.001(3)
C3 0.026(3) 0.043(5) 0.019(3) 0.008(3) -0.002(3) -0.002(4)
C4 0.021(3) 0.055(8) 0.026(3) 0.010(4) 0.003(2) 0.006(4)
C5 0.017(3) 0.057(6) 0.030(4) 0.005(4) 0.008(3) 0.017(4)
C6 0.017(3) 0.041(5) 0.024(3) -0.007(3) 0.002(2) 0.009(3)
C7 0.016(2) 0.030(4) 0.017(2) -0.001(3) 0.007(2) 0.003(3)
C8 0.018(2) 0.031(5) 0.019(2) 0.000(3) 0.009(2) -0.005(3)
C9 0.021(3) 0.058(8) 0.018(3) -0.010(3) 0.006(2) 0.000(3)
C10 0.027(3) 0.033(6) 0.020(3) 0.001(3) 0.015(2) 0.008(3)
C11 0.019(3) 0.039(5) 0.028(3) 0.003(4) 0.015(3) 0.004(3)
C12 0.015(3) 0.036(5) 0.021(3) -0.002(3) 0.008(2) 0.000(3)
I1 0.0143(2) 0.0237(3) 0.0284(3) 0.00102(19) 0.01396(16) 0.00222(15)
Ni1 0.0093(5) 0.0195(7) 0.0145(5) 0.000 0.0076(4) 0.000
P1 0.0111(6) 0.0220(9) 0.0155(6) -0.0011(6) 0.0078(5) 0.0013(7)
S1 0.0165(10) 0.0205(11) 0.0250(10) 0.000 0.0135(8) 0.000

loop_
_atom_type_symbol
_atom_type_description
_atom_type_scat_dispersion_real
_atom_type_scat_dispersion_imag
_atom_type_scat_source
C C 0.0137 0.0067 'International Tables Vol C Tables 4.2.6.8 and 6.1.1.4'
H H 0.0000 0.0000 'International Tables Vol C Tables 4.2.6.8 and 6.1.1.4'
I I 0.0030 5.4350 'International Tables Vol C Tables 4.2.6.8 and 6.1.1.4'
Ni Ni -1.3357 3.2904 'International Tables Vol C Tables 4.2.6.8 and 6.1.1.4'
P P 0.2543 0.3332 'International Tables Vol C Tables 4.2.6.8 and 6.1.1.4'
S S 0.2925 0.4295 'International Tables Vol C Tables 4.2.6.8 and 6.1.1.4'

loop_
_geom_angle_atom_site_label_1
_geom_angle_atom_site_label_2
_geom_angle_atom_site_label_3
_geom_angle
_geom_angle_site_symmetry_1
_geom_angle_site_symmetry_3
_geom_angle_publ_flag
C6 C1 C2 121.0(6) . . ?
C6 C1 P1 121.7(5) . . ?
C2 C1 P1 116.9(5) . . ?
C1 C2 C3 118.4(8) . . ?
C1 C2 H2 120.8 . . ?
C3 C2 H2 120.8 . . ?
C4 C3 C2 120.7(7) . . ?
C4 C3 H3 119.6 . . ?
C2 C3 H3 119.6 . . ?
C3 C4 C5 120.2(6) . . ?
C3 C4 H4 119.9 . . ?
C5 C4 H4 119.9 . . ?
C4 C5 C6 120.0(8) . . ?
C4 C5 H5 120.0 . . ?
C6 C5 H5 120.0 . . ?
C1 C6 C5 119.7(7) . . ?
C1 C6 H6 120.1 . . ?
C5 C6 H6 120.1 . . ?
C12 C7 C8 119.9(6) . . ?
C12 C7 P1 120.0(5) . . ?
C8 C7 P1 120.0(5) . . ?
C9 C8 C7 119.4(7) . . ?
C9 C8 H8 120.3 . . ?
C7 C8 H8 120.3 . . ?
C10 C9 C8 120.5(7) . . ?
C10 C9 H9 119.8 . . ?
C8 C9 H9 119.8 . . ?
C9 C10 C11 120.3(6) . . ?
C9 C10 H10 119.9 . . ?
C11 C10 H10 119.9 . . ?
C10 C11 C12 120.2(7) . . ?
C10 C11 H11 119.9 . . ?
C12 C11 H11 119.9 . . ?
C7 C12 C11 119.7(7) . . ?
C7 C12 H12 120.1 . . ?
C11 C12 H12 120.1 . . ?
P1 Ni1 P1 80.62(13) 2_656 . ?
P1 Ni1 I1 89.93(7) 2_656 . ?
P1 Ni1 I1 167.36(6) . . ?
P1 Ni1 I1 167.36(6) 2_656 2_656 ?
P1 Ni1 I1 89.93(7) . 2_656 ?
I1 Ni1 I1 100.57(8) . 2_656 ?
C1 P1 C7 107.2(3) . . ?
C1 P1 S1 104.8(3) . . ?
C7 P1 S1 106.3(3) . . ?
C1 P1 Ni1 121.2(2) . . ?
C7 P1 Ni1 116.3(3) . . ?
S1 P1 Ni1 98.93(10) . . ?
P1 S1 P1 81.51(15) 2_656 . ?

loop_
_geom_bond_atom_site_label_1
_geom_bond_atom_site_label_2
_geom_bond_distance
_geom_bond_site_symmetry_2
_geom_bond_publ_flag
C1 C6 1.378(11) . ?
C1 C2 1.400(10) . ?
C1 P1 1.814(6) . ?
C2 C3 1.411(9) . ?
C2 H2 0.9500 . ?
C3 C4 1.374(14) . ?
C3 H3 0.9500 . ?
C4 C5 1.390(12) . ?
C4 H4 0.9500 . ?
C5 C6 1.403(9) . ?
C5 H5 0.9500 . ?
C6 H6 0.9500 . ?
C7 C12 1.392(11) . ?
C7 C8 1.411(10) . ?
C7 P1 1.816(7) . ?
C8 C9 1.400(9) . ?
C8 H8 0.9500 . ?
C9 C10 1.380(11) . ?
C9 H9 0.9500 . ?
C10 C11 1.390(11) . ?
C10 H10 0.9500 . ?
C11 C12 1.402(10) . ?
C11 H11 0.9500 . ?
C12 H12 0.9500 . ?
I1 Ni1 2.5251(17) . ?
Ni1 P1 2.137(3) 2_656 ?
Ni1 P1 2.137(3) . ?
P1 S1 2.117(3) . ?

loop_
_geom_torsion_atom_site_label_1
_geom_torsion_atom_site_label_2
_geom_torsion_atom_site_label_3
_geom_torsion_atom_site_label_4
_geom_torsion
_geom_torsion_site_symmetry_1
_geom_torsion_site_symmetry_2
_geom_torsion_site_symmetry_3
_geom_torsion_site_symmetry_4
_geom_torsion_publ_flag
C6 C1 C2 C3 -0.5(13) . . . . ?
P1 C1 C2 C3 -174.0(7) . . . . ?
C1 C2 C3 C4 0.1(15) . . . . ?
C2 C3 C4 C5 -0.7(16) . . . . ?
C3 C4 C5 C6 1.6(17) . . . . ?
C2 C1 C6 C5 1.4(14) . . . . ?
P1 C1 C6 C5 174.6(8) . . . . ?
C4 C5 C6 C1 -2.0(16) . . . . ?
C12 C7 C8 C9 -0.1(13) . . . . ?
P1 C7 C8 C9 -178.0(7) . . . . ?
C7 C8 C9 C10 -0.8(14) . . . . ?
C8 C9 C10 C11 1.1(14) . . . . ?
C9 C10 C11 C12 -0.5(13) . . . . ?
C8 C7 C12 C11 0.7(13) . . . . ?
P1 C7 C12 C11 178.7(7) . . . . ?
C10 C11 C12 C7 -0.4(13) . . . . ?
C6 C1 P1 C7 24.7(8) . . . . ?
C2 C1 P1 C7 -161.8(7) . . . . ?
C6 C1 P1 S1 -87.9(7) . . . . ?
C2 C1 P1 S1 85.5(7) . . . . ?
C6 C1 P1 Ni1 161.7(6) . . . . ?
C2 C1 P1 Ni1 -24.9(8) . . . . ?
C12 C7 P1 C1 46.3(8) . . . . ?
C8 C7 P1 C1 -135.7(7) . . . . ?
C12 C7 P1 S1 158.0(7) . . . . ?
C8 C7 P1 S1 -24.0(7) . . . . ?
C12 C7 P1 Ni1 -93.0(7) . . . . ?
C8 C7 P1 Ni1 84.9(7) . . . . ?
